data_2022561
loop_
_publ_author_name
'Broadhurst, Edward T.'
'Wilson, Cameron J. G.'
'Zissimou, Georgia A.'
'Nudelman, Fabio'
'Constantinides, Christos P.'
'Koutentis, Panayiotis A.'
'Parsons, Simon'

_publ_section_title
;
 A first-order phase transition in Blatter's radical at high pressure
;
_journal_issue 2
_journal_name_full 'Acta Crystallographica Section B Structural Science, Crystal Engineering and Materials'
_journal_paper_doi 10.1107/S2052520622000191
_journal_volume 78
_journal_year 2022
_chemical_formula_moiety 'C19 H14 N3'
_chemical_formula_sum 'C19 H14 N3'
_chemical_formula_weight 284.33
_chemical_name_systematic 1,3-Diphenyl-1,2,4-benzotriazin-4(1H)-yl
_space_group_crystal_system monoclinic
_space_group_IT_number 14
_space_group_name_Hall '-P 2yn'
_space_group_name_H-M_alt 'P 1 21/n 1'
_atom_sites_solution_hydrogens geom
_atom_sites_solution_primary dual
_audit_creation_date 2021-04-28
_audit_creation_method
;
Olex2 1.3
(compiled 2020.11.12 svn.r5f609507 for OlexSys, GUI svn.r6272)
;
_cell_angle_alpha 90
_cell_angle_beta 99.951(7)
_cell_angle_gamma 90
_cell_formula_units_Z 4
_cell_length_a 10.0607(6)
_cell_length_b 6.0918(4)
_cell_length_c 18.733(3)
_cell_measurement_reflns_used 2047
_cell_measurement_temperature 270.8
_cell_measurement_theta_max 25.680
_cell_measurement_theta_min 3.522
_cell_volume 1130.8(2)
_computing_cell_refinement 'SAINT V8.40A (Bruker, 2019)'
_computing_data_reduction 'SAINT V8.40A (Bruker, 2019)'
_computing_molecular_graphics 'Olex2 1.3 (Dolomanov et al., 2009)'
_computing_publication_material 'Olex2 1.3 (Dolomanov et al., 2009)'
_computing_structure_refinement 'XL  (Sheldrick, 2008)'
_computing_structure_solution 'SHELXT 2014/5 (Sheldrick, 2014)'
_diffrn_ambient_temperature 270.8
_diffrn_detector 'Bruker APEX2 area detector'
_diffrn_detector_area_resol_mean 7.9
_diffrn_detector_type 'CCD area detector'
_diffrn_measured_fraction_theta_full 0.348
_diffrn_measured_fraction_theta_max 0.327
_diffrn_measurement_device 'three-circle diffractometer'
_diffrn_measurement_device_type 'Bruker SMART APEX2 area detector'
_diffrn_measurement_method '\w and \f scans'
_diffrn_radiation_monochromator 'mirror optics'
_diffrn_radiation_probe x-ray
_diffrn_radiation_type MoK\a
_diffrn_radiation_wavelength 0.71073
_diffrn_reflns_av_R_equivalents 0.0371
_diffrn_reflns_av_unetI/netI 0.0301
_diffrn_reflns_Laue_measured_fraction_full 0.348
_diffrn_reflns_Laue_measured_fraction_max 0.327
_diffrn_reflns_limit_h_max 12
_diffrn_reflns_limit_h_min -12
_diffrn_reflns_limit_k_max 7
_diffrn_reflns_limit_k_min -7
_diffrn_reflns_limit_l_max 7
_diffrn_reflns_limit_l_min -7
_diffrn_reflns_number 6290
_diffrn_reflns_point_group_measured_fraction_full 0.348
_diffrn_reflns_point_group_measured_fraction_max 0.327
_diffrn_reflns_theta_full 25.242
_diffrn_reflns_theta_max 26.355
_diffrn_reflns_theta_min 2.158
_diffrn_source 'microfocus sealed X-ray tube'
_diffrn_source_current 1.4
_diffrn_source_power 0.07
_diffrn_source_type 'Incoatec I\ms'
_diffrn_source_voltage 50.0
_diffrn_standards_number 0
_exptl_absorpt_coefficient_mu 0.101
_exptl_absorpt_correction_T_max 0.7454
_exptl_absorpt_correction_T_min 0.6682
_exptl_absorpt_correction_type multi-scan
_exptl_absorpt_process_details
;
SADABS-2016/2 (Bruker,2016/2) was used for absorption correction.
wR2(int) was 0.0643 before and 0.0459 after correction.
The Ratio of minimum to maximum transmission is 0.8964.
The \l/2 correction factor is Not present.
;
_exptl_crystal_colour 'clear dark brown'
_exptl_crystal_colour_lustre clear
_exptl_crystal_colour_modifier dark
_exptl_crystal_colour_primary brown
_exptl_crystal_density_diffrn 1.670
_exptl_crystal_description block
_exptl_crystal_F_000 596
_exptl_crystal_preparation 'As recieved'
_exptl_crystal_size_max 0.16
_exptl_crystal_size_mid 0.14
_exptl_crystal_size_min 0.09
_refine_diff_density_max 0.120
_refine_diff_density_min -0.148
_refine_diff_density_rms 0.030
_refine_ls_extinction_method none
_refine_ls_goodness_of_fit_ref 1.108
_refine_ls_hydrogen_treatment constr
_refine_ls_matrix_type full
_refine_ls_number_parameters 199
_refine_ls_number_reflns 758
_refine_ls_number_restraints 231
_refine_ls_restrained_S_all 0.962
_refine_ls_R_factor_all 0.0637
_refine_ls_R_factor_gt 0.0383
_refine_ls_shift/su_max 0.000
_refine_ls_shift/su_mean 0.000
_refine_ls_structure_factor_coef Fsqd
_refine_ls_weighting_details 'w=1/[\s^2^(Fo^2^)+(0.0620P)^2^+0.2883P] where P=(Fo^2^+2Fc^2^)/3'
_refine_ls_weighting_scheme calc
_refine_ls_wR_factor_gt 0.0909
_refine_ls_wR_factor_ref 0.1069
_reflns_Friedel_coverage 0.000
_reflns_number_gt 553
_reflns_number_total 758
_reflns_threshold_expression 'I > 2\s(I)'
_cod_data_source_file um5054sup1.cif
_cod_data_source_block mo_sp20044_0m_4p7574GPa
_cod_original_cell_volume 1130.84(19)
_cod_database_code 2022561
_shelx_shelxl_version_number 2018/3
_shelx_space_group_comment
;
The symmetry employed for this shelxl refinement is uniquely defined
by the following loop, which should always be used as a source of
symmetry information in preference to the above space-group names.
They are only intended as comments.
;
_shelx_estimated_absorpt_t_max 0.991
_shelx_estimated_absorpt_t_min 0.984
_olex2_refinement_description
;
1. Fixed Uiso
 At 1.2 times of:
  All C(H) groups
2. Restrained distances
 N2-N1
 1.361 with sigma of 0.01
 C3-N1
 1.401 with sigma of 0.01
 C3-N2
 2.417 with sigma of 0.03
 C14-N1
 1.427 with sigma of 0.01
 C14-N2
 2.342 with sigma of 0.03
 C14-C3
 2.488 with sigma of 0.03
 C1-N2
 1.336 with sigma of 0.01
 C1-N1
 2.289 with sigma of 0.03
 N3-C1
 1.325 with sigma of 0.01
 N3-N2
 2.388 with sigma of 0.03
 C8-C1
 1.489 with sigma of 0.01
 C8-N2
 2.375 with sigma of 0.03
 C8-N3
 2.413 with sigma of 0.03
 C2-N3
 1.375 with sigma of 0.01
 C2-C1
 2.287 with sigma of 0.03
 C7-C2
 1.392 with sigma of 0.01
 C7-N3
 2.395 with sigma of 0.03
 C3-C2
 1.408 with sigma of 0.01
 C3-N3
 2.434 with sigma of 0.03
 C3-C7
 2.401 with sigma of 0.03
 C6-C7
 1.372 with sigma of 0.01
 C6-C2
 2.411 with sigma of 0.03
 C5-C6
 1.389 with sigma of 0.01
 C5-C7
 2.386 with sigma of 0.03
 C4-C5
 1.375 with sigma of 0.01
 C4-C6
 2.404 with sigma of 0.03
 C3-C4
 1.39 with sigma of 0.01
 C3-C5
 2.388 with sigma of 0.03
 C19-C14
 1.374 with sigma of 0.01
 C19-N1
 2.43 with sigma of 0.03
 C15-C14
 1.374 with sigma of 0.01
 C15-N1
 2.415 with sigma of 0.03
 C15-C19
 2.385 with sigma of 0.03
 C18-C19
 1.384 with sigma of 0.01
 C18-C14
 2.381 with sigma of 0.03
 C17-C18
 1.356 with sigma of 0.01
 C17-C19
 2.382 with sigma of 0.03
 C16-C17
 1.374 with sigma of 0.01
 C16-C18
 2.361 with sigma of 0.03
 C15-C16
 1.387 with sigma of 0.01
 C15-C17
 2.396 with sigma of 0.03
 C9-C8
 1.393 with sigma of 0.01
 C9-C1
 2.488 with sigma of 0.03
 C13-C8
 1.379 with sigma of 0.01
 C13-C1
 2.511 with sigma of 0.03
 C13-C9
 2.384 with sigma of 0.03
 C10-C9
 1.383 with sigma of 0.01
 C10-C8
 2.403 with sigma of 0.03
 C11-C10
 1.362 with sigma of 0.01
 C11-C9
 2.388 with sigma of 0.03
 C12-C11
 1.373 with sigma of 0.01
 C12-C10
 2.365 with sigma of 0.03
 C13-C12
 1.379 with sigma of 0.01
 C13-C11
 2.387 with sigma of 0.03
3. Rigid body (RIGU) restrains
 All non-hydrogen atoms
 with sigma for 1-2 distances of 0.004 and sigma for 1-3 distances of 0.004
4.a Aromatic/amide H refined with riding coordinates:
 C7(H7), C6(H6), C5(H5), C4(H4), C19(H19), C18(H18), C17(H17), C16(H16),
 C15(H15), C9(H9), C10(H10), C11(H11), C12(H12), C13(H13)
;
_olex2_exptl_crystal_mounting_method 'Merrill Bassett diamond anvil cell'
_olex2_submission_original_sample_id SP20044
_olex2_submission_special_instructions 'No special instructions were received'

loop_
_space_group_symop_operation_xyz
'x, y, z'
'-x+1/2, y+1/2, -z+1/2'
'-x, -y, -z'
'x-1/2, -y-1/2, z-1/2'

loop_
_atom_site_label
_atom_site_type_symbol
_atom_site_fract_x
_atom_site_fract_y
_atom_site_fract_z
_atom_site_U_iso_or_equiv
_atom_site_adp_type
_atom_site_occupancy
_atom_site_site_symmetry_order
_atom_site_calc_flag
_atom_site_refinement_flags_posn
_atom_site_refinement_flags_adp
_atom_site_refinement_flags_occupancy
_atom_site_disorder_assembly
_atom_site_disorder_group
N1 N 0.4738(3) 0.6808(4) 0.6636(4) 0.023(4) Uani 1 1 d D . . . .
N2 N 0.4433(3) 0.6638(4) 0.7314(4) 0.023(4) Uani 1 1 d D . . . .
N3 N 0.2093(3) 0.6601(4) 0.6793(4) 0.024(4) Uani 1 1 d D . . . .
C1 C 0.3106(3) 0.6602(5) 0.7339(5) 0.017(4) Uani 1 1 d D . . . .
C2 C 0.2422(4) 0.6650(5) 0.6111(5) 0.019(4) Uani 1 1 d D . . . .
C7 C 0.1424(3) 0.6543(5) 0.5501(5) 0.020(4) Uani 1 1 d D . . . .
H7 H 0.052484 0.646924 0.555707 0.024 Uiso 1 1 calc R U . . .
C6 C 0.1737(3) 0.6543(5) 0.4817(5) 0.021(4) Uani 1 1 d D . . . .
H6 H 0.105376 0.643102 0.441526 0.025 Uiso 1 1 calc R U . . .
C5 C 0.3081(3) 0.6712(4) 0.4722(4) 0.025(4) Uani 1 1 d D . . . .
H5 H 0.328635 0.673012 0.425630 0.030 Uiso 1 1 calc R U . . .
C4 C 0.4101(3) 0.6852(5) 0.5312(5) 0.023(4) Uani 1 1 d D . . . .
H4 H 0.499515 0.697153 0.524910 0.027 Uiso 1 1 calc R U . . .
C3 C 0.3781(3) 0.6812(5) 0.6000(4) 0.020(4) Uani 1 1 d D . . . .
C14 C 0.6163(2) 0.6855(4) 0.6625(4) 0.019(4) Uani 1 1 d D . . . .
C19 C 0.6693(3) 0.8531(4) 0.6274(4) 0.024(5) Uani 1 1 d D . . . .
H19 H 0.613093 0.962185 0.604185 0.029 Uiso 1 1 calc R U . . .
C18 C 0.8060(3) 0.8595(5) 0.6266(5) 0.030(5) Uani 1 1 d D . . . .
H18 H 0.842481 0.973355 0.603131 0.036 Uiso 1 1 calc R U . . .
C17 C 0.8873(3) 0.6987(5) 0.6603(4) 0.040(5) Uani 1 1 d D . . . .
H17 H 0.979573 0.703050 0.659777 0.047 Uiso 1 1 calc R U . . .
C16 C 0.8343(3) 0.5295(5) 0.6952(5) 0.035(5) Uani 1 1 d D . . . .
H16 H 0.890765 0.419456 0.717513 0.042 Uiso 1 1 calc R U . . .
C15 C 0.6975(3) 0.5221(4) 0.6972(4) 0.030(5) Uani 1 1 d D . . . .
H15 H 0.661297 0.409560 0.721399 0.036 Uiso 1 1 calc R U . . .
C8 C 0.2788(3) 0.6595(5) 0.8078(5) 0.020(4) Uani 1 1 d D . . . .
C9 C 0.1442(3) 0.6804(5) 0.8168(5) 0.023(4) Uani 1 1 d D . . . .
H9 H 0.075347 0.686190 0.776712 0.028 Uiso 1 1 calc R U . . .
C10 C 0.1154(4) 0.6924(5) 0.8861(4) 0.024(4) Uani 1 1 d D . . . .
H10 H 0.026559 0.713327 0.892338 0.029 Uiso 1 1 calc R U . . .
C11 C 0.2143(3) 0.6743(4) 0.9456(5) 0.029(4) Uani 1 1 d D . . . .
H11 H 0.192330 0.679025 0.991789 0.035 Uiso 1 1 calc R U . . .
C12 C 0.3472(3) 0.6488(5) 0.9372(5) 0.027(4) Uani 1 1 d D . . . .
H12 H 0.414887 0.633049 0.977502 0.032 Uiso 1 1 calc R U . . .
C13 C 0.3783(4) 0.6471(5) 0.8684(5) 0.023(4) Uani 1 1 d D . . . .
H13 H 0.468157 0.637459 0.862687 0.028 Uiso 1 1 calc R U . . .

loop_
_atom_site_aniso_label
_atom_site_aniso_U_11
_atom_site_aniso_U_22
_atom_site_aniso_U_33
_atom_site_aniso_U_23
_atom_site_aniso_U_13
_atom_site_aniso_U_12
N1 0.0179(15) 0.0244(12) 0.030(11) 0.002(3) 0.010(3) 0.0000(11)
N2 0.0180(16) 0.0249(12) 0.027(11) -0.002(3) 0.007(3) -0.0027(10)
N3 0.0190(16) 0.0220(12) 0.029(12) 0.003(3) -0.002(3) 0.0006(11)
C1 0.0145(16) 0.0135(12) 0.021(12) 0.000(3) 0.001(3) 0.0002(11)
C2 0.0191(19) 0.0119(12) 0.026(12) -0.001(3) 0.001(3) 0.0023(12)
C7 0.0157(17) 0.0230(14) 0.023(13) 0.001(3) 0.008(3) 0.0030(12)
C6 0.0205(18) 0.0218(14) 0.020(13) -0.007(3) 0.001(4) -0.0007(12)
C5 0.0266(17) 0.0222(13) 0.028(12) 0.004(2) 0.007(3) 0.0002(11)
C4 0.0183(17) 0.0243(13) 0.029(12) -0.004(3) 0.011(3) -0.0012(13)
C3 0.0130(17) 0.0151(12) 0.030(12) -0.002(3) 0.001(3) 0.0005(12)
C14 0.0139(13) 0.0273(13) 0.015(12) -0.004(2) 0.002(3) -0.0008(10)
C19 0.0229(15) 0.0286(15) 0.021(16) -0.001(2) 0.004(4) -0.0007(11)
C18 0.0208(15) 0.0463(18) 0.025(17) 0.001(3) 0.009(4) -0.0096(12)
C17 0.0133(14) 0.064(2) 0.040(17) -0.002(3) -0.001(3) 0.0003(14)
C16 0.0263(16) 0.0485(19) 0.026(17) 0.003(3) -0.004(4) 0.0160(14)
C15 0.0242(15) 0.0332(16) 0.034(15) 0.000(3) 0.007(3) 0.0040(11)
C8 0.0197(18) 0.0159(13) 0.026(12) 0.007(3) 0.011(3) -0.0012(12)
C9 0.0187(18) 0.0186(13) 0.034(13) 0.002(3) 0.007(3) -0.0008(11)
C10 0.0207(17) 0.0199(13) 0.032(13) -0.003(3) 0.005(3) -0.0021(13)
C11 0.0320(18) 0.0196(13) 0.036(14) 0.003(3) 0.006(4) -0.0023(12)
C12 0.0266(19) 0.0223(14) 0.031(13) 0.008(3) 0.003(4) 0.0004(12)
C13 0.0183(17) 0.0219(14) 0.030(13) 0.003(3) 0.005(3) -0.0008(13)

loop_
_atom_type_symbol
_atom_type_description
_atom_type_scat_dispersion_real
_atom_type_scat_dispersion_imag
_atom_type_scat_source
C C 0.0033 0.0016 'International Tables Vol C Tables 4.2.6.8 and 6.1.1.4'
H H 0.0000 0.0000 'International Tables Vol C Tables 4.2.6.8 and 6.1.1.4'
N N 0.0061 0.0033 'International Tables Vol C Tables 4.2.6.8 and 6.1.1.4'

loop_
_geom_angle_atom_site_label_1
_geom_angle_atom_site_label_2
_geom_angle_atom_site_label_3
_geom_angle
_geom_angle_site_symmetry_1
_geom_angle_site_symmetry_3
_geom_angle_publ_flag
N2 N1 C3 124.2(4) . . ?
N2 N1 C14 113.6(5) . . ?
C3 N1 C14 122.1(6) . . ?
C1 N2 N1 114.8(6) . . ?
C1 N3 C2 116.4(4) . . ?
N2 C1 C8 114.3(6) . . ?
N3 C1 N2 128.0(7) . . ?
N3 C1 C8 117.8(4) . . ?
N3 C2 C7 120.6(4) . . ?
N3 C2 C3 121.9(6) . . ?
C7 C2 C3 117.5(6) . . ?
C2 C7 H7 119.4 . . ?
C6 C7 C2 121.3(4) . . ?
C6 C7 H7 119.4 . . ?
C7 C6 H6 119.9 . . ?
C7 C6 C5 120.2(6) . . ?
C5 C6 H6 119.9 . . ?
C6 C5 H5 119.8 . . ?
C4 C5 C6 120.4(6) . . ?
C4 C5 H5 119.8 . . ?
C5 C4 H4 120.4 . . ?
C5 C4 C3 119.2(4) . . ?
C3 C4 H4 120.4 . . ?
N1 C3 C2 114.5(6) . . ?
C4 C3 N1 123.9(4) . . ?
C4 C3 C2 121.5(6) . . ?
C19 C14 N1 119.5(3) . . ?
C19 C14 C15 121.1(2) . . ?
C15 C14 N1 119.4(3) . . ?
C14 C19 H19 120.1 . . ?
C14 C19 C18 119.8(4) . . ?
C18 C19 H19 120.1 . . ?
C19 C18 H18 120.1 . . ?
C17 C18 C19 119.7(4) . . ?
C17 C18 H18 120.1 . . ?
C18 C17 H17 119.7 . . ?
C18 C17 C16 120.6(3) . . ?
C16 C17 H17 119.7 . . ?
C17 C16 H16 119.8 . . ?
C17 C16 C15 120.4(4) . . ?
C15 C16 H16 119.8 . . ?
C14 C15 C16 118.3(4) . . ?
C14 C15 H15 120.8 . . ?
C16 C15 H15 120.8 . . ?
C9 C8 C1 119.0(6) . . ?
C13 C8 C1 121.9(4) . . ?
C13 C8 C9 119.0(7) . . ?
C8 C9 H9 120.5 . . ?
C10 C9 C8 118.9(6) . . ?
C10 C9 H9 120.5 . . ?
C9 C10 H10 119.3 . . ?
C11 C10 C9 121.5(4) . . ?
C11 C10 H10 119.3 . . ?
C10 C11 H11 120.0 . . ?
C10 C11 C12 120.0(7) . . ?
C12 C11 H11 120.0 . . ?
C11 C12 H12 120.4 . . ?
C13 C12 C11 119.2(6) . . ?
C13 C12 H12 120.4 . . ?
C8 C13 H13 119.3 . . ?
C12 C13 C8 121.3(4) . . ?
C12 C13 H13 119.3 . . ?

loop_
_geom_bond_atom_site_label_1
_geom_bond_atom_site_label_2
_geom_bond_distance
_geom_bond_site_symmetry_2
_geom_bond_publ_flag
N1 N2 1.362(8) . ?
N1 C3 1.396(8) . ?
N1 C14 1.438(4) . ?
N2 C1 1.344(4) . ?
N3 C1 1.313(7) . ?
N3 C2 1.376(8) . ?
C1 C8 1.473(8) . ?
C2 C7 1.385(8) . ?
C2 C3 1.421(5) . ?
C7 H7 0.9300 . ?
C7 C6 1.372(8) . ?
C6 H6 0.9300 . ?
C6 C5 1.397(5) . ?
C5 H5 0.9300 . ?
C5 C4 1.376(7) . ?
C4 H4 0.9300 . ?
C4 C3 1.382(8) . ?
C14 C19 1.371(5) . ?
C14 C15 1.377(5) . ?
C19 H19 0.9300 . ?
C19 C18 1.379(4) . ?
C18 H18 0.9300 . ?
C18 C17 1.360(6) . ?
C17 H17 0.9300 . ?
C17 C16 1.376(6) . ?
C16 H16 0.9300 . ?
C16 C15 1.384(4) . ?
C15 H15 0.9300 . ?
C8 C9 1.399(5) . ?
C8 C13 1.380(8) . ?
C9 H9 0.9300 . ?
C9 C10 1.380(8) . ?
C10 H10 0.9300 . ?
C10 C11 1.365(8) . ?
C11 H11 0.9300 . ?
C11 C12 1.382(5) . ?
C12 H12 0.9300 . ?
C12 C13 1.378(9) . ?
C13 H13 0.9300 . ?

loop_
_geom_torsion_atom_site_label_1
_geom_torsion_atom_site_label_2
_geom_torsion_atom_site_label_3
_geom_torsion_atom_site_label_4
_geom_torsion
_geom_torsion_site_symmetry_1
_geom_torsion_site_symmetry_2
_geom_torsion_site_symmetry_3
_geom_torsion_site_symmetry_4
_geom_torsion_publ_flag
N1 N2 C1 N3 3.7(5) . . . . ?
N1 N2 C1 C8 -175.4(3) . . . . ?
N1 C14 C19 C18 179.5(6) . . . . ?
N1 C14 C15 C16 179.7(6) . . . . ?
N2 N1 C3 C2 0.8(5) . . . . ?
N2 N1 C3 C4 -175.9(3) . . . . ?
N2 N1 C14 C19 -126.6(5) . . . . ?
N2 N1 C14 C15 53.0(6) . . . . ?
N2 C1 C8 C9 173.0(2) . . . . ?
N2 C1 C8 C13 -4.5(5) . . . . ?
N3 C1 C8 C9 -6.2(4) . . . . ?
N3 C1 C8 C13 176.3(2) . . . . ?
N3 C2 C7 C6 -178.6(3) . . . . ?
N3 C2 C3 N1 3.0(5) . . . . ?
N3 C2 C3 C4 179.8(3) . . . . ?
C1 N3 C2 C7 176.8(2) . . . . ?
C1 N3 C2 C3 -3.3(5) . . . . ?
C1 C8 C9 C10 -176.3(3) . . . . ?
C1 C8 C13 C12 179.3(3) . . . . ?
C2 N3 C1 N2 -0.3(5) . . . . ?
C2 N3 C1 C8 178.8(3) . . . . ?
C2 C7 C6 C5 -1.7(5) . . . . ?
C7 C2 C3 N1 -177.1(3) . . . . ?
C7 C2 C3 C4 -0.3(5) . . . . ?
C7 C6 C5 C4 0.8(4) . . . . ?
C6 C5 C4 C3 0.3(5) . . . . ?
C5 C4 C3 N1 175.9(2) . . . . ?
C5 C4 C3 C2 -0.6(6) . . . . ?
C3 N1 N2 C1 -3.9(5) . . . . ?
C3 N1 C14 C19 56.8(6) . . . . ?
C3 N1 C14 C15 -123.6(6) . . . . ?
C3 C2 C7 C6 1.4(5) . . . . ?
C14 N1 N2 C1 179.6(2) . . . . ?
C14 N1 C3 C2 177.0(2) . . . . ?
C14 N1 C3 C4 0.3(5) . . . . ?
C14 C19 C18 C17 0.4(10) . . . . ?
C19 C14 C15 C16 -0.7(9) . . . . ?
C19 C18 C17 C16 0.0(10) . . . . ?
C18 C17 C16 C15 -0.8(10) . . . . ?
C17 C16 C15 C14 1.1(10) . . . . ?
C15 C14 C19 C18 -0.1(10) . . . . ?
C8 C9 C10 C11 -3.0(5) . . . . ?
C9 C8 C13 C12 1.8(5) . . . . ?
C9 C10 C11 C12 1.7(5) . . . . ?
C10 C11 C12 C13 1.5(5) . . . . ?
C11 C12 C13 C8 -3.2(6) . . . . ?
C13 C8 C9 C10 1.3(5) . . . . ?

_cod_database_fobs_code 2022561
